data_4516393
loop_
_publ_author_name
'Li, Ping'
'Hwang, Jungwun'
'Maier, Josef M.'
'Zhao, Chen'
'Kaborda, Darya V.'
'Smith, Mark D.'
'Pellechia, Perry J.'
'Shimizu, Ken D.'

_publ_section_title
;
 Correlation between Solid-State and Solution Conformational Ratios in a
 Series of N-(o-Tolyl)Succinimide Molecular Rotors
;
_journal_issue 8
_journal_name_full 'Crystal Growth &amp; Design'
_journal_page_first 3561
_journal_paper_doi 10.1021/acs.cgd.5b00906
_journal_volume 15
_journal_year 2015
_chemical_absolute_configuration unk
_chemical_formula_moiety 'C31 H22 F N O3'
_chemical_formula_sum 'C31 H22 F N O3'
_chemical_formula_weight 475.49
_space_group_crystal_system orthorhombic
_space_group_IT_number 29
_space_group_name_Hall 'P 2c -2ac'
_space_group_name_H-M_alt 'P c a 21'
_atom_sites_solution_hydrogens geom
_atom_sites_solution_primary direct
_audit_creation_date 2014-11-13
_audit_creation_method
;
Olex2 1.2
(compiled 2014.09.19 svn.r3010 for OlexSys, GUI svn.r4874)
;
_cell_angle_alpha 90
_cell_angle_beta 90
_cell_angle_gamma 90
_cell_formula_units_Z 4
_cell_length_a 7.9995(12)
_cell_length_b 19.124(3)
_cell_length_c 15.191(2)
_cell_measurement_reflns_used 6875
_cell_measurement_temperature 100(2)
_cell_measurement_theta_max 27.203
_cell_measurement_theta_min 2.517
_cell_volume 2324.0(6)
_computing_cell_refinement 'SAINT v6.45A (Bruker, 2003)'
_computing_data_collection 'SMART v5.631 (Bruker, 2003)'
_computing_data_reduction 'SAINT v6.45A (Bruker, 2003)'
_computing_molecular_graphics 'Olex2 (Dolomanov et al., 2009)'
_computing_publication_material 'Olex2 (Dolomanov et al., 2009)'
_computing_structure_refinement 'ShelXL (Sheldrick, 2008)'
_computing_structure_solution 'ShelXT (Sheldrick, 2008)'
_diffrn_ambient_temperature 100(2)
_diffrn_measured_fraction_theta_full 0.996
_diffrn_measured_fraction_theta_max 0.994
_diffrn_measurement_device_type 'CCD area detector'
_diffrn_measurement_method 'phi and omega scans'
_diffrn_radiation_monochromator graphite
_diffrn_radiation_type MoK\a
_diffrn_radiation_wavelength 0.71073
_diffrn_reflns_av_R_equivalents 0.0681
_diffrn_reflns_av_unetI/netI 0.0506
_diffrn_reflns_Laue_measured_fraction_full 0.996
_diffrn_reflns_Laue_measured_fraction_max 0.994
_diffrn_reflns_limit_h_max 10
_diffrn_reflns_limit_h_min -10
_diffrn_reflns_limit_k_max 24
_diffrn_reflns_limit_k_min -24
_diffrn_reflns_limit_l_max 19
_diffrn_reflns_limit_l_min -19
_diffrn_reflns_number 28321
_diffrn_reflns_point_group_measured_fraction_full 0.993
_diffrn_reflns_point_group_measured_fraction_max 0.991
_diffrn_reflns_theta_full 27.200
_diffrn_reflns_theta_max 27.217
_diffrn_reflns_theta_min 2.130
_diffrn_source_current 35.0
_diffrn_source_power 1.575
_diffrn_source_voltage 45.0
_exptl_absorpt_coefficient_mu 0.093
_exptl_absorpt_correction_T_max 1
_exptl_absorpt_correction_T_min 0.831018
_exptl_absorpt_correction_type multi-scan
_exptl_absorpt_process_details
;
SADABS v.2.10 (Bruker,2003) was used for absorption correction.
R(int) was 0.0960 before and 0.0727 after correction.
The Ratio of minimum to maximum transmission is 0.8310.
The \l/2 correction factor is 0.0015.
;
_exptl_crystal_colour colorless
_exptl_crystal_density_diffrn 1.359
_exptl_crystal_description tablet
_exptl_crystal_F_000 992
_exptl_crystal_size_max 0.54
_exptl_crystal_size_mid 0.44
_exptl_crystal_size_min 0.26
_refine_diff_density_max 0.248
_refine_diff_density_min -0.185
_refine_diff_density_rms 0.046
_refine_ls_extinction_method none
_refine_ls_goodness_of_fit_ref 1.080
_refine_ls_hydrogen_treatment constr
_refine_ls_matrix_type full
_refine_ls_number_parameters 360
_refine_ls_number_reflns 5144
_refine_ls_number_restraints 20
_refine_ls_restrained_S_all 1.078
_refine_ls_R_factor_all 0.0463
_refine_ls_R_factor_gt 0.0435
_refine_ls_shift/su_max 0.000
_refine_ls_shift/su_mean 0.000
_refine_ls_structure_factor_coef Fsqd
_refine_ls_weighting_details 'w=1/[\s^2^(Fo^2^)+(0.0499P)^2^+0.6116P] where P=(Fo^2^+2Fc^2^)/3'
_refine_ls_weighting_scheme calc
_refine_ls_wR_factor_gt 0.1110
_refine_ls_wR_factor_ref 0.1126
_reflns_Friedel_coverage 0.914
_reflns_Friedel_fraction_full 0.990
_reflns_Friedel_fraction_max 0.987
_reflns_number_gt 4807
_reflns_number_total 5144
_reflns_threshold_expression 'I > 2\s(I)'
_cod_data_source_file cg5b00906_si_002.cif
_cod_data_source_block 3(dvka177)
_cod_original_cell_volume 2323.9(6)
_cod_database_code 4516393
_shelxl_version_number 2014/6
_shelx_space_group_comment
;
The symmetry employed for this shelxl refinement is uniquely defined
by the following loop, which should always be used as a source of
symmetry information in preference to the above space-group names.
They are only intended as comments.
;
_shelx_estimated_absorpt_t_max 0.976
_shelx_estimated_absorpt_t_min 0.952
_olex2_refinement_description
;
1. Fixed Uiso
 At 1.2 times of:
  All C(H) groups
 At 1.5 times of:
  All C(H,H,H) groups
2. Restrained distances
 N1-C25A \\sim N1-C25B
 with sigma of 0.01
3. Same fragment restrains
{C25A, C26A, C27A, C28A, C29A, C30A, C31A, F1A}
as
{C25B, C26B, C27B, C28B, C29B, C30B, C31B, F1B}
4. Others
 Sof(C25B)=Sof(C26B)=Sof(C27B)=Sof(H27B)=Sof(C28B)=Sof(H28B)=Sof(C29B)=
 Sof(C30B)=Sof(H30B)=Sof(C31B)=Sof(H31D)=Sof(H31E)=Sof(H31F)=Sof(F1B)=1-FVAR(1)
 Sof(C25A)=Sof(C26A)=Sof(C27A)=Sof(H27A)=Sof(C28A)=Sof(H28A)=Sof(C29A)=
 Sof(C30A)=Sof(H30A)=Sof(C31A)=Sof(H31A)=Sof(H31B)=Sof(H31C)=Sof(F1A)=FVAR(1)
5.a Ternary CH refined with riding coordinates:
 C2(H2), C5(H5)
5.b Aromatic/amide H refined with riding coordinates:
 C9(H9), C10(H10), C11(H11), C12(H12), C14(H14), C15(H15), C16(H16), C17(H17),
 C18(H18), C20(H20), C21(H21), C22(H22), C23(H23), C24(H24), C27A(H27A),
 C28A(H28A), C30A(H30A), C27B(H27B), C28B(H28B), C30B(H30B)
5.c Idealised Me refined as rotating group:
 C31A(H31A,H31B,H31C), C31B(H31D,H31E,H31F)
;
_olex2_submission_special_instructions 'No special instructions were received'

loop_
_space_group_symop_operation_xyz
'x, y, z'
'-x, -y, z+1/2'
'x+1/2, -y, z'
'-x+1/2, y, z+1/2'

loop_
_atom_site_label
_atom_site_type_symbol
_atom_site_fract_x
_atom_site_fract_y
_atom_site_fract_z
_atom_site_U_iso_or_equiv
_atom_site_adp_type
_atom_site_occupancy
_atom_site_site_symmetry_order
_atom_site_calc_flag
_atom_site_refinement_flags_posn
_atom_site_refinement_flags_occupancy
_atom_site_disorder_assembly
_atom_site_disorder_group
O1 O 0.4866(2) 0.12983(9) 0.48270(13) 0.0185(4) Uani 1 1 d . . . .
O2 O 0.6216(3) 0.31586(11) 0.65044(15) 0.0308(5) Uani 1 1 d . . . .
O3 O 0.1437(3) 0.31727(10) 0.48742(17) 0.0307(5) Uani 1 1 d . . . .
N1 N 0.3819(3) 0.33196(12) 0.56903(17) 0.0231(5) Uani 1 1 d . . . .
C1 C 0.5987(3) 0.17909(13) 0.52555(18) 0.0187(5) Uani 1 1 d . . . .
C2 C 0.4702(4) 0.21538(14) 0.58944(19) 0.0209(6) Uani 1 1 d . . . .
H2 H 0.4552 0.1879 0.6449 0.025 Uiso 1 1 calc R . . .
C3 C 0.5068(4) 0.29215(15) 0.60903(18) 0.0218(6) Uani 1 1 d . . . .
C4 C 0.2625(4) 0.29251(14) 0.52541(19) 0.0213(6) Uani 1 1 d . . . .
C5 C 0.3092(3) 0.21586(14) 0.53380(18) 0.0198(6) Uani 1 1 d . . . .
H5 H 0.2182 0.1886 0.5631 0.024 Uiso 1 1 calc R . . .
C6 C 0.3690(3) 0.17868(13) 0.44598(18) 0.0185(5) Uani 1 1 d . . . .
C7 C 0.4856(4) 0.22971(14) 0.40031(19) 0.0195(6) Uani 1 1 d . . . .
C8 C 0.6295(3) 0.23074(13) 0.45100(18) 0.0192(5) Uani 1 1 d . . . .
C9 C 0.7607(4) 0.27576(14) 0.4326(2) 0.0222(6) Uani 1 1 d . . . .
H9 H 0.8564 0.2781 0.4696 0.027 Uiso 1 1 calc R . . .
C10 C 0.7466(4) 0.31746(15) 0.3578(2) 0.0260(6) Uani 1 1 d . . . .
H10 H 0.8361 0.3477 0.3421 0.031 Uiso 1 1 calc R . . .
C11 C 0.6044(4) 0.31564(15) 0.3059(2) 0.0259(6) Uani 1 1 d . . . .
H11 H 0.5990 0.3441 0.2547 0.031 Uiso 1 1 calc R . . .
C12 C 0.4683(4) 0.27277(14) 0.32733(19) 0.0210(6) Uani 1 1 d . . . .
H12 H 0.3685 0.2732 0.2934 0.025 Uiso 1 1 calc R . . .
C13 C 0.7475(4) 0.14182(14) 0.56400(19) 0.0201(6) Uani 1 1 d . . . .
C14 C 0.8329(4) 0.16837(15) 0.6362(2) 0.0220(6) Uani 1 1 d . . . .
H14 H 0.7964 0.2105 0.6633 0.026 Uiso 1 1 calc R . . .
C15 C 0.9727(4) 0.13300(15) 0.6688(2) 0.0249(6) Uani 1 1 d . . . .
H15 H 1.0301 0.1507 0.7188 0.030 Uiso 1 1 calc R . . .
C16 C 1.0275(4) 0.07261(15) 0.6288(2) 0.0247(6) Uani 1 1 d . . . .
H16 H 1.1233 0.0490 0.6509 0.030 Uiso 1 1 calc R . . .
C17 C 0.9434(4) 0.04622(15) 0.5565(2) 0.0267(6) Uani 1 1 d . . . .
H17 H 0.9809 0.0044 0.5292 0.032 Uiso 1 1 calc R . . .
C18 C 0.8048(4) 0.08082(15) 0.5240(2) 0.0242(6) Uani 1 1 d . . . .
H18 H 0.7482 0.0628 0.4739 0.029 Uiso 1 1 calc R . . .
C19 C 0.2377(3) 0.14315(14) 0.39144(18) 0.0188(5) Uani 1 1 d . . . .
C20 C 0.2577(4) 0.07423(15) 0.3642(2) 0.0235(6) Uani 1 1 d . . . .
H20 H 0.3534 0.0485 0.3820 0.028 Uiso 1 1 calc R . . .
C21 C 0.1376(4) 0.04299(14) 0.3109(2) 0.0248(6) Uani 1 1 d . . . .
H21 H 0.1518 -0.0041 0.2926 0.030 Uiso 1 1 calc R . . .
C22 C -0.0027(4) 0.07994(16) 0.2843(2) 0.0250(6) Uani 1 1 d . . . .
H22 H -0.0836 0.0586 0.2472 0.030 Uiso 1 1 calc R . . .
C23 C -0.0237(4) 0.14892(16) 0.3124(2) 0.0253(6) Uani 1 1 d . . . .
H23 H -0.1204 0.1745 0.2955 0.030 Uiso 1 1 calc R . . .
C24 C 0.0964(4) 0.17996(15) 0.3650(2) 0.0238(6) Uani 1 1 d . . . .
H24 H 0.0821 0.2271 0.3833 0.029 Uiso 1 1 calc R . . .
C25A C 0.3855(4) 0.40805(16) 0.5632(3) 0.0207(7) Uani 0.880(5) 1 d . P A 1
C26A C 0.3288(4) 0.44728(17) 0.6341(2) 0.0240(7) Uani 0.880(5) 1 d . P A 1
C27A C 0.3306(5) 0.5198(2) 0.6233(3) 0.0304(9) Uani 0.880(5) 1 d . P A 1
H27A H 0.2922 0.5484 0.6703 0.036 Uiso 0.880(5) 1 calc R P A 1
C28A C 0.3859(5) 0.5517(2) 0.5472(3) 0.0309(9) Uani 0.880(5) 1 d . P A 1
H28A H 0.3853 0.6012 0.5414 0.037 Uiso 0.880(5) 1 calc R P A 1
C29A C 0.4418(4) 0.50966(18) 0.4802(3) 0.0309(8) Uani 0.880(5) 1 d . P A 1
C30A C 0.4418(5) 0.43787(18) 0.4861(3) 0.0263(8) Uani 0.880(5) 1 d . P A 1
H30A H 0.4794 0.4097 0.4385 0.032 Uiso 0.880(5) 1 calc R P A 1
C31A C 0.2648(6) 0.4136(2) 0.7163(3) 0.0371(10) Uani 0.880(5) 1 d . P A 1
H31A H 0.1804 0.3785 0.7011 0.056 Uiso 0.880(5) 1 calc GR P A 1
H31B H 0.2147 0.4492 0.7544 0.056 Uiso 0.880(5) 1 calc GR P A 1
H31C H 0.3576 0.3909 0.7474 0.056 Uiso 0.880(5) 1 calc GR P A 1
F1A F 0.4968(4) 0.53944(13) 0.40471(18) 0.0504(8) Uani 0.880(5) 1 d . P A 1
C25B C 0.356(4) 0.4038(8) 0.5998(15) 0.031(9) Uiso 0.120(5) 1 d . P A 2
C26B C 0.387(3) 0.4522(11) 0.5343(14) 0.026(6) Uiso 0.120(5) 1 d . P A 2
C27B C 0.357(5) 0.5228(13) 0.5568(18) 0.038(9) Uiso 0.120(5) 1 d . P A 2
H27B H 0.3784 0.5583 0.5145 0.046 Uiso 0.120(5) 1 calc R P A 2
C28B C 0.298(4) 0.5413(13) 0.6392(16) 0.025(8) Uiso 0.120(5) 1 d . P A 2
H28B H 0.2790 0.5891 0.6532 0.030 Uiso 0.120(5) 1 calc R P A 2
C29B C 0.266(4) 0.4904(11) 0.7003(14) 0.037(7) Uiso 0.120(5) 1 d . P A 2
C30B C 0.304(4) 0.4227(12) 0.6826(16) 0.025(7) Uiso 0.120(5) 1 d . P A 2
H30B H 0.2937 0.3884 0.7275 0.030 Uiso 0.120(5) 1 calc R P A 2
C31B C 0.455(4) 0.4299(16) 0.4476(17) 0.032(8) Uiso 0.120(5) 1 d . P A 2
H31D H 0.5429 0.3951 0.4565 0.048 Uiso 0.120(5) 1 calc GR P A 2
H31E H 0.5008 0.4706 0.4167 0.048 Uiso 0.120(5) 1 calc GR P A 2
H31F H 0.3645 0.4094 0.4123 0.048 Uiso 0.120(5) 1 calc GR P A 2
F1B F 0.216(3) 0.5129(11) 0.7794(12) 0.056(6) Uiso 0.120(5) 1 d . P A 2

loop_
_atom_site_aniso_label
_atom_site_aniso_U_11
_atom_site_aniso_U_22
_atom_site_aniso_U_33
_atom_site_aniso_U_23
_atom_site_aniso_U_13
_atom_site_aniso_U_12
O1 0.0172(9) 0.0149(8) 0.0233(10) -0.0007(8) -0.0009(8) -0.0023(7)
O2 0.0326(12) 0.0241(11) 0.0357(12) -0.0084(9) -0.0120(10) 0.0044(9)
O3 0.0207(10) 0.0228(10) 0.0485(13) -0.0083(10) -0.0070(10) 0.0027(8)
N1 0.0204(11) 0.0191(11) 0.0299(13) -0.0038(10) -0.0008(10) 0.0006(9)
C1 0.0192(13) 0.0151(12) 0.0217(13) -0.0014(10) 0.0009(11) -0.0047(10)
C2 0.0223(14) 0.0190(13) 0.0212(13) -0.0004(11) -0.0007(11) 0.0009(10)
C3 0.0249(14) 0.0207(14) 0.0197(14) -0.0045(11) -0.0002(11) 0.0018(11)
C4 0.0173(13) 0.0209(13) 0.0258(14) -0.0035(11) 0.0034(11) -0.0004(10)
C5 0.0177(13) 0.0195(13) 0.0222(14) -0.0016(11) 0.0034(11) -0.0040(10)
C6 0.0188(13) 0.0153(12) 0.0212(13) -0.0003(10) -0.0002(11) 0.0016(10)
C7 0.0237(14) 0.0148(12) 0.0199(13) -0.0040(10) 0.0030(11) 0.0009(10)
C8 0.0202(13) 0.0160(12) 0.0213(13) -0.0017(10) 0.0015(11) 0.0019(10)
C9 0.0212(13) 0.0198(12) 0.0255(14) -0.0030(11) 0.0016(12) -0.0008(11)
C10 0.0220(14) 0.0223(14) 0.0336(17) 0.0001(12) 0.0078(13) -0.0046(11)
C11 0.0307(17) 0.0225(14) 0.0245(14) 0.0033(11) 0.0073(13) 0.0013(12)
C12 0.0211(14) 0.0193(13) 0.0226(13) -0.0015(11) 0.0002(12) 0.0020(10)
C13 0.0182(13) 0.0190(12) 0.0232(14) 0.0021(10) 0.0025(11) -0.0010(10)
C14 0.0233(13) 0.0190(12) 0.0237(14) -0.0015(11) 0.0001(12) 0.0015(11)
C15 0.0260(15) 0.0262(15) 0.0223(14) 0.0021(12) -0.0036(13) -0.0035(12)
C16 0.0233(15) 0.0212(13) 0.0294(16) 0.0059(12) -0.0001(12) 0.0018(11)
C17 0.0271(15) 0.0195(13) 0.0336(16) -0.0020(12) -0.0013(13) 0.0030(12)
C18 0.0251(15) 0.0208(13) 0.0268(14) -0.0028(11) -0.0037(13) 0.0011(11)
C19 0.0180(12) 0.0189(12) 0.0194(13) 0.0006(10) 0.0025(11) -0.0041(10)
C20 0.0221(14) 0.0204(13) 0.0280(14) -0.0001(11) -0.0002(12) -0.0019(11)
C21 0.0260(15) 0.0188(13) 0.0294(15) -0.0047(12) 0.0006(13) -0.0023(11)
C22 0.0231(14) 0.0286(15) 0.0234(14) -0.0031(12) -0.0024(11) -0.0072(12)
C23 0.0227(15) 0.0262(14) 0.0270(15) 0.0014(12) -0.0027(12) 0.0028(11)
C24 0.0271(15) 0.0200(13) 0.0242(13) -0.0013(11) -0.0001(12) -0.0012(11)
C25A 0.0158(16) 0.0189(17) 0.027(2) -0.0015(14) -0.0047(15) -0.0024(12)
C26A 0.0193(16) 0.0201(15) 0.0325(19) -0.0026(14) 0.0010(14) -0.0022(12)
C27A 0.029(2) 0.0245(19) 0.038(2) -0.0088(17) -0.0025(17) 0.0027(16)
C28A 0.0247(18) 0.0187(18) 0.049(2) 0.0033(16) -0.0039(16) -0.0024(15)
C29A 0.0277(18) 0.0291(17) 0.0359(19) 0.0082(16) 0.0000(16) 0.0001(14)
C30A 0.0282(18) 0.0255(17) 0.025(2) 0.0005(16) 0.0000(17) 0.0044(14)
C31A 0.051(3) 0.0279(19) 0.033(2) -0.0009(17) 0.013(2) -0.0021(18)
F1A 0.0677(18) 0.0356(13) 0.0479(15) 0.0197(11) 0.0154(13) 0.0039(12)

loop_
_atom_type_symbol
_atom_type_description
_atom_type_scat_dispersion_real
_atom_type_scat_dispersion_imag
_atom_type_scat_source
C C 0.0033 0.0016 'International Tables Vol C Tables 4.2.6.8 and 6.1.1.4'
H H 0.0000 0.0000 'International Tables Vol C Tables 4.2.6.8 and 6.1.1.4'
F F 0.0171 0.0103 'International Tables Vol C Tables 4.2.6.8 and 6.1.1.4'
N N 0.0061 0.0033 'International Tables Vol C Tables 4.2.6.8 and 6.1.1.4'
O O 0.0106 0.0060 'International Tables Vol C Tables 4.2.6.8 and 6.1.1.4'

loop_
_geom_angle_atom_site_label_1
_geom_angle_atom_site_label_2
_geom_angle_atom_site_label_3
_geom_angle
C6 O1 C1 98.98(18)
C3 N1 C25A 123.8(3)
C3 N1 C25B 118.4(13)
C4 N1 C3 113.9(2)
C4 N1 C25A 121.9(3)
C4 N1 C25B 124.3(14)
O1 C1 C2 99.1(2)
O1 C1 C8 100.8(2)
O1 C1 C13 110.8(2)
C8 C1 C2 106.1(2)
C13 C1 C2 119.1(2)
C13 C1 C8 117.9(2)
C1 C2 H2 111.4
C3 C2 C1 114.7(2)
C3 C2 H2 111.4
C3 C2 C5 105.2(2)
C5 C2 C1 102.1(2)
C5 C2 H2 111.4
O2 C3 N1 124.7(3)
O2 C3 C2 127.7(3)
N1 C3 C2 107.6(2)
O3 C4 N1 123.9(3)
O3 C4 C5 127.7(3)
N1 C4 C5 108.4(2)
C2 C5 H5 111.2
C2 C5 C6 101.9(2)
C4 C5 C2 104.9(2)
C4 C5 H5 111.2
C4 C5 C6 115.9(2)
C6 C5 H5 111.2
O1 C6 C5 99.3(2)
O1 C6 C7 101.1(2)
O1 C6 C19 112.2(2)
C7 C6 C5 106.4(2)
C19 C6 C5 117.2(2)
C19 C6 C7 118.0(2)
C8 C7 C6 105.4(2)
C8 C7 C12 121.2(3)
C12 C7 C6 133.3(3)
C7 C8 C1 105.7(2)
C7 C8 C9 121.8(3)
C9 C8 C1 132.4(3)
C8 C9 H9 121.4
C8 C9 C10 117.3(3)
C10 C9 H9 121.4
C9 C10 H10 119.4
C11 C10 C9 121.1(3)
C11 C10 H10 119.4
C10 C11 H11 119.3
C10 C11 C12 121.4(3)
C12 C11 H11 119.3
C7 C12 C11 117.1(3)
C7 C12 H12 121.5
C11 C12 H12 121.5
C14 C13 C1 121.5(2)
C14 C13 C18 119.3(3)
C18 C13 C1 119.2(3)
C13 C14 H14 120.1
C13 C14 C15 119.8(3)
C15 C14 H14 120.1
C14 C15 H15 119.9
C16 C15 C14 120.3(3)
C16 C15 H15 119.9
C15 C16 H16 120.0
C15 C16 C17 120.1(3)
C17 C16 H16 120.0
C16 C17 H17 120.0
C18 C17 C16 119.9(3)
C18 C17 H17 120.0
C13 C18 H18 119.7
C17 C18 C13 120.6(3)
C17 C18 H18 119.7
C20 C19 C6 120.9(2)
C20 C19 C24 119.2(3)
C24 C19 C6 119.9(2)
C19 C20 H20 120.0
C19 C20 C21 120.0(3)
C21 C20 H20 120.0
C20 C21 H21 119.7
C22 C21 C20 120.7(3)
C22 C21 H21 119.7
C21 C22 H22 120.3
C21 C22 C23 119.3(3)
C23 C22 H22 120.3
C22 C23 H23 120.1
C24 C23 C22 119.9(3)
C24 C23 H23 120.1
C19 C24 H24 119.5
C23 C24 C19 120.9(3)
C23 C24 H24 119.5
C26A C25A N1 119.0(3)
C30A C25A N1 118.1(3)
C30A C25A C26A 122.8(3)
C25A C26A C27A 116.2(3)
C25A C26A C31A 121.8(3)
C27A C26A C31A 122.0(3)
C26A C27A H27A 118.6
C28A C27A C26A 122.8(4)
C28A C27A H27A 118.6
C27A C28A H28A 121.1
C29A C28A C27A 117.8(4)
C29A C28A H28A 121.1
C28A C29A C30A 122.5(4)
F1A C29A C28A 119.2(3)
F1A C29A C30A 118.3(4)
C25A C30A H30A 121.1
C29A C30A C25A 117.9(4)
C29A C30A H30A 121.1
C26A C31A H31A 109.5
C26A C31A H31B 109.5
C26A C31A H31C 109.5
H31A C31A H31B 109.5
H31A C31A H31C 109.5
H31B C31A H31C 109.5
C26B C25B N1 111.8(15)
C30B C25B N1 125.6(16)
C30B C25B C26B 122.6(16)
C25B C26B C27B 115.8(18)
C25B C26B C31B 120.8(19)
C27B C26B C31B 123(2)
C26B C27B H27B 119.3
C28B C27B C26B 121(2)
C28B C27B H27B 119.3
C27B C28B H28B 120.2
C29B C28B C27B 120(2)
C29B C28B H28B 120.2
C30B C29B C28B 120(2)
F1B C29B C28B 115.8(19)
F1B C29B C30B 123(2)
C25B C30B H30B 120.0
C29B C30B C25B 120(2)
C29B C30B H30B 120.0
C26B C31B H31D 109.5
C26B C31B H31E 109.5
C26B C31B H31F 109.5
H31D C31B H31E 109.5
H31D C31B H31F 109.5
H31E C31B H31F 109.5

loop_
_geom_bond_atom_site_label_1
_geom_bond_atom_site_label_2
_geom_bond_distance
O1 C1 1.454(3)
O1 C6 1.438(3)
O2 C3 1.202(4)
O3 C4 1.209(4)
N1 C3 1.395(4)
N1 C4 1.386(4)
N1 C25A 1.458(4)
N1 C25B 1.466(13)
C1 C2 1.575(4)
C1 C8 1.523(4)
C1 C13 1.505(4)
C2 H2 1.0000
C2 C3 1.526(4)
C2 C5 1.540(4)
C4 C5 1.518(4)
C5 H5 1.0000
C5 C6 1.585(4)
C6 C7 1.518(4)
C6 C19 1.501(4)
C7 C8 1.385(4)
C7 C12 1.388(4)
C8 C9 1.386(4)
C9 H9 0.9500
C9 C10 1.393(4)
C10 H10 0.9500
C10 C11 1.384(5)
C11 H11 0.9500
C11 C12 1.401(4)
C12 H12 0.9500
C13 C14 1.388(4)
C13 C18 1.393(4)
C14 H14 0.9500
C14 C15 1.398(4)
C15 H15 0.9500
C15 C16 1.376(4)
C16 H16 0.9500
C16 C17 1.384(4)
C17 H17 0.9500
C17 C18 1.383(4)
C18 H18 0.9500
C19 C20 1.391(4)
C19 C24 1.391(4)
C20 H20 0.9500
C20 C21 1.391(4)
C21 H21 0.9500
C21 C22 1.386(4)
C22 H22 0.9500
C22 C23 1.397(4)
C23 H23 0.9500
C23 C24 1.383(4)
C24 H24 0.9500
C25A C26A 1.389(5)
C25A C30A 1.378(6)
C26A C27A 1.397(5)
C26A C31A 1.495(5)
C27A H27A 0.9500
C27A C28A 1.380(6)
C28A H28A 0.9500
C28A C29A 1.372(6)
C29A C30A 1.376(5)
C29A F1A 1.355(4)
C30A H30A 0.9500
C31A H31A 0.9800
C31A H31B 0.9800
C31A H31C 0.9800
C25B C26B 1.383(18)
C25B C30B 1.374(19)
C26B C27B 1.413(19)
C26B C31B 1.485(19)
C27B H27B 0.9500
C27B C28B 1.385(19)
C28B H28B 0.9500
C28B C29B 1.369(19)
C29B C30B 1.355(19)
C29B F1B 1.338(18)
C30B H30B 0.9500
C31B H31D 0.9800
C31B H31E 0.9800
C31B H31F 0.9800

loop_
_geom_torsion_atom_site_label_1
_geom_torsion_atom_site_label_2
_geom_torsion_atom_site_label_3
_geom_torsion_atom_site_label_4
_geom_torsion
O1 C1 C2 C3 -148.2(2)
O1 C1 C2 C5 -35.0(2)
O1 C1 C8 C7 29.8(3)
O1 C1 C8 C9 -154.3(3)
O1 C1 C13 C14 -152.8(3)
O1 C1 C13 C18 30.0(3)
O1 C6 C7 C8 -32.1(3)
O1 C6 C7 C12 151.5(3)
O1 C6 C19 C20 -14.6(4)
O1 C6 C19 C24 167.6(2)
O3 C4 C5 C2 -179.5(3)
O3 C4 C5 C6 68.9(4)
N1 C4 C5 C2 0.9(3)
N1 C4 C5 C6 -110.6(3)
N1 C25A C26A C27A -178.0(3)
N1 C25A C26A C31A 0.2(5)
N1 C25A C30A C29A 178.7(3)
N1 C25B C26B C27B 177(2)
N1 C25B C26B C31B -5(4)
N1 C25B C30B C29B -173(3)
C1 O1 C6 C5 -58.7(2)
C1 O1 C6 C7 50.2(2)
C1 O1 C6 C19 176.8(2)
C1 C2 C3 O2 -68.3(4)
C1 C2 C3 N1 111.2(3)
C1 C2 C5 C4 -120.6(2)
C1 C2 C5 C6 0.7(2)
C1 C8 C9 C10 -179.0(3)
C1 C13 C14 C15 -178.6(3)
C1 C13 C18 C17 178.5(3)
C2 C1 C8 C7 -73.1(3)
C2 C1 C8 C9 102.8(3)
C2 C1 C13 C14 -38.9(4)
C2 C1 C13 C18 143.8(3)
C2 C5 C6 O1 34.4(2)
C2 C5 C6 C7 -70.3(3)
C2 C5 C6 C19 155.3(2)
C3 N1 C4 O3 179.3(3)
C3 N1 C4 C5 -1.2(3)
C3 N1 C25A C26A -83.7(4)
C3 N1 C25A C30A 97.8(4)
C3 N1 C25B C26B 117(2)
C3 N1 C25B C30B -64(3)
C3 C2 C5 C4 -0.4(3)
C3 C2 C5 C6 120.8(2)
C4 N1 C3 O2 -179.6(3)
C4 N1 C3 C2 0.9(3)
C4 N1 C25A C26A 104.3(4)
C4 N1 C25A C30A -74.1(4)
C4 N1 C25B C26B -85(3)
C4 N1 C25B C30B 94(3)
C4 C5 C6 O1 147.7(2)
C4 C5 C6 C7 43.0(3)
C4 C5 C6 C19 -91.4(3)
C5 C2 C3 O2 -179.7(3)
C5 C2 C3 N1 -0.2(3)
C5 C6 C7 C8 71.2(3)
C5 C6 C7 C12 -105.2(3)
C5 C6 C19 C20 -128.5(3)
C5 C6 C19 C24 53.6(3)
C6 O1 C1 C2 59.2(2)
C6 O1 C1 C8 -49.3(2)
C6 O1 C1 C13 -174.8(2)
C6 C7 C8 C1 1.1(3)
C6 C7 C8 C9 -175.3(2)
C6 C7 C12 C11 177.7(3)
C6 C19 C20 C21 -177.6(3)
C6 C19 C24 C23 178.0(3)
C7 C6 C19 C20 102.4(3)
C7 C6 C19 C24 -75.5(3)
C7 C8 C9 C10 -3.6(4)
C8 C1 C2 C3 -44.1(3)
C8 C1 C2 C5 69.1(3)
C8 C1 C13 C14 92.0(3)
C8 C1 C13 C18 -85.3(3)
C8 C7 C12 C11 1.8(4)
C8 C9 C10 C11 2.3(4)
C9 C10 C11 C12 1.1(4)
C10 C11 C12 C7 -3.1(4)
C12 C7 C8 C1 178.0(2)
C12 C7 C8 C9 1.6(4)
C13 C1 C2 C3 91.8(3)
C13 C1 C2 C5 -155.0(2)
C13 C1 C8 C7 150.4(2)
C13 C1 C8 C9 -33.7(4)
C13 C14 C15 C16 1.1(4)
C14 C13 C18 C17 1.2(4)
C14 C15 C16 C17 -0.6(4)
C15 C16 C17 C18 0.4(5)
C16 C17 C18 C13 -0.7(5)
C18 C13 C14 C15 -1.3(4)
C19 C6 C7 C8 -154.8(2)
C19 C6 C7 C12 28.8(4)
C19 C20 C21 C22 0.1(4)
C20 C19 C24 C23 0.1(4)
C20 C21 C22 C23 -0.8(5)
C21 C22 C23 C24 1.2(5)
C22 C23 C24 C19 -0.8(5)
C24 C19 C20 C21 0.3(4)
C25A N1 C3 O2 7.8(5)
C25A N1 C3 C2 -171.7(3)
C25A N1 C4 O3 -8.0(5)
C25A N1 C4 C5 171.5(3)
C25A C26A C27A C28A -0.3(6)
C26A C25A C30A C29A 0.3(5)
C26A C27A C28A C29A -0.3(6)
C27A C28A C29A C30A 1.0(6)
C27A C28A C29A F1A 180.0(3)
C28A C29A C30A C25A -1.0(6)
C30A C25A C26A C27A 0.3(5)
C30A C25A C26A C31A 178.6(4)
C31A C26A C27A C28A -178.6(4)
F1A C29A C30A C25A -180.0(3)
C25B N1 C3 O2 -19.7(12)
C25B N1 C3 C2 160.8(11)
C25B N1 C4 O3 20.7(11)
C25B N1 C4 C5 -159.7(11)
C25B C26B C27B C28B -1(5)
C26B C25B C30B C29B 6(5)
C26B C27B C28B C29B 0(5)
C27B C28B C29B C30B 4(5)
C27B C28B C29B F1B 177(3)
C28B C29B C30B C25B -7(5)
C30B C25B C26B C27B -2(5)
C30B C25B C26B C31B 176(3)
C31B C26B C27B C28B -179(3)
F1B C29B C30B C25B -179(3)
